data_1571431
loop_
_publ_author_name
'Murphy, Jennifer N.'
'Kobti, Joy-Lynn'
'Dao, Michelle'
'Wear, Darcy'
'Okoko, Michael'
'Pandey, Siyaram'
'Vukotic, V. Nicholas'

_publ_section_title
;
 Therapeutic coordination polymers: tailoring drug release through
 metal-ligand interactions.
;
_journal_issue 19
_journal_name_full 'Chemical science'
_journal_page_first 7041
_journal_page_last 7050
_journal_paper_doi 10.1039/d4sc00732h
_journal_volume 15
_journal_year 2024
_chemical_formula_moiety 'C39 H36 Cl4 Cu N6 O4'
_chemical_formula_sum 'C39 H36 Cl4 Cu N6 O4'
_chemical_formula_weight 858.08
_space_group_crystal_system monoclinic
_space_group_IT_number 14
_space_group_name_Hall '-P 2ybc'
_space_group_name_H-M_alt 'P 1 21/c 1'
_atom_sites_solution_hydrogens mixed
_atom_sites_solution_primary dual
_audit_creation_date 2023-01-24
_audit_creation_method
;
Olex2 1.5
(compiled 2022.04.07 svn.rca3783a0 for OlexSys, GUI svn.r6498)
;
_audit_update_record
;
2023-01-25 deposited with the CCDC.	2024-04-11 downloaded from the CCDC.
;
_cell_angle_alpha 90
_cell_angle_beta 90.584(2)
_cell_angle_gamma 90
_cell_formula_units_Z 4
_cell_length_a 21.7971(5)
_cell_length_b 8.3133(2)
_cell_length_c 21.5270(6)
_cell_measurement_reflns_used 35660
_cell_measurement_temperature 170
_cell_measurement_theta_max 75.5000
_cell_measurement_theta_min 1.9070
_cell_volume 3900.62(17)
_computing_cell_refinement 'CrysAlisPro 1.171.40.53 (Rigaku OD, 2019)'
_computing_data_collection 'CrysAlisPro 1.171.40.53 (Rigaku OD, 2019)'
_computing_data_reduction 'CrysAlisPro 1.171.40.53 (Rigaku OD, 2019)'
_computing_molecular_graphics 'Olex2 1.5 (Dolomanov et al., 2009)'
_computing_publication_material 'Olex2 1.5 (Dolomanov et al., 2009)'
_computing_structure_refinement 'SHELXL 2018/3 (Sheldrick, 2015)'
_computing_structure_solution 'SHELXT 2014/5 (Sheldrick, 2014)'
_diffrn_ambient_temperature 170.00
_diffrn_measured_fraction_theta_full 1.000
_diffrn_measured_fraction_theta_max 1.000
_diffrn_measurement_details
;
List of Runs (angles in degrees, time in seconds):

  # Type    Start    End  Width  t~exp~   \w     \q     \k     \f   Frames
#--------------------------------------------------------------------------
  1  \w    176.08 269.88   1.40   10.00    -- -105.12 -59.25 -59.92   67
  2  \w    176.08 269.88   1.40   10.00    -- -105.12 -59.25  20.08   67
  3  \f   -339.92  19.88   1.40   10.00 -57.79 -75.12 -59.25    --   257
  4  \w   -136.76 -27.56   1.40   10.00    -- -105.12  83.74 130.05   78
  5  \w    176.08 269.88   1.40   10.00    -- -105.12 -59.25  60.08   67
  6  \w    176.08 269.88   1.40   10.00    -- -105.12 -59.25 100.08   67
  7  \w    -26.23  70.37   1.40   10.00    --   50.69 -83.74-177.05   69
  8  \w    176.08 269.88   1.40   10.00    -- -105.12 -59.25 -19.92   67
  9  \w   -136.76 -27.56   1.40   10.00    -- -105.12  83.74  50.05   78
 10  \w      3.93  99.13   1.40   10.00    --   20.69  59.25  69.92   68
 11  \w   -136.76 -27.56   1.40   10.00    -- -105.12  83.74  10.05   78
 12  \f   -339.92  19.88   1.40   10.00 -87.79-105.12 -59.25    --   257
 13  \w    176.08 269.88   1.40   10.00    -- -105.12 -59.25 -99.92   67
 14  \w     33.93 127.73   1.40   10.00    --   50.69  59.25 132.92   67
 15  \w    176.08 269.88   1.40   10.00    -- -105.12 -59.25-139.92   67
 16  \w   -136.76 -27.56   1.40   10.00    -- -105.12  83.74  90.05   78
 17  \w    176.08 269.88   1.40   10.00    -- -105.12 -59.25-179.92   67
 18  \w    176.08 269.88   1.40   10.00    -- -105.12 -59.25 140.08   67
 19  \w   -136.76 -27.56   1.40   10.00    -- -105.12  83.74 -69.95   78
 20  \w   -136.76 -27.56   1.40   10.00    -- -105.12  83.74-149.95   78
 21  \f    -14.27 216.73   1.40   10.00 -25.56-105.12  31.50    --   165
 22  \f   -339.92  19.88   1.40   10.00 -72.79 -90.12 -59.25    --   257
 23  \f   -349.73   8.67   1.40   10.00 -96.36-105.12 -31.50    --   256
 24  \w     43.36 137.16   1.40   10.00    --   60.12  59.25 159.92   67
 25  \w     43.36 137.16   1.40   10.00    --   60.12  59.25  69.92   67
 26  \w   -136.76 -27.56   1.40   10.00    -- -105.12  83.74 170.05   78
 27  \w   -136.76 -27.56   1.40   10.00    -- -105.12  83.74 -29.95   78
 28  \w   -136.76 -27.56   1.40   10.00    -- -105.12  83.74-109.95   78
 29  \w    -26.23  70.37   1.40   10.00    --   50.69 -83.74 131.95   69
 30  \w     18.93 114.13   1.40   10.00    --   35.69  59.25  69.92   68
 31  \w    -26.23  70.37   1.40   10.00    --   50.69 -83.74-126.05   69
 32  \w     18.93 114.13   1.40   10.00    --   35.69  59.25 159.92   68
 33  \w    191.08 284.88   1.40   10.00    --  -90.12 -59.25 110.08   67
 34  \w    191.08 284.88   1.40   10.00    --  -90.12 -59.25  20.08   67
 35  \w      3.93  99.13   1.40   10.00    --   20.69  59.25 159.92   68
 36  \w    206.08 299.88   1.40   10.00    --  -75.12 -59.25 110.08   67
 37  \w    206.08 299.88   1.40   10.00    --  -75.12 -59.25  20.08   67
 38  \w     33.93 127.73   1.40   10.00    --   50.69  59.25-176.08   67
 39  \w    -26.23  70.37   1.40   10.00    --   50.69 -83.74  80.95   69
 40  \f    -20.08 339.72   1.40   10.00  33.24  50.69  59.25    --   257
 41  \w    191.08 284.88   1.40   10.00    --  -90.12 -59.25 -69.92   67
 42  \w    191.08 284.88   1.40   10.00    --  -90.12 -59.25-159.92   67
 43  \w     33.93 127.73   1.40   10.00    --   50.69  59.25  81.92   67
 44  \f    -10.27 348.13   1.40   10.00  42.06  50.69  31.50    --   256
 45  \w    -26.23  70.37   1.40   10.00    --   50.69 -83.74 -75.05   69
 46  \f    -10.27 348.13   1.40   10.00  42.06  50.69  31.50    --   256
;
_diffrn_measurement_device 'abstract diffractometer'
_diffrn_measurement_device_type 'Saxi-CrysAlisPro-abstract goniometer imported SAXI images'
_diffrn_measurement_method '\w and \f scans'
_diffrn_radiation_type CuK\a
_diffrn_radiation_wavelength 1.54184
_diffrn_reflns_av_R_equivalents 0.1367
_diffrn_reflns_av_unetI/netI 0.0338
_diffrn_reflns_Laue_measured_fraction_full 1.000
_diffrn_reflns_Laue_measured_fraction_max 1.000
_diffrn_reflns_limit_h_max 25
_diffrn_reflns_limit_h_min -25
_diffrn_reflns_limit_k_max 9
_diffrn_reflns_limit_k_min -9
_diffrn_reflns_limit_l_max 25
_diffrn_reflns_limit_l_min -24
_diffrn_reflns_number 183242
_diffrn_reflns_point_group_measured_fraction_full 1.000
_diffrn_reflns_point_group_measured_fraction_max 1.000
_diffrn_reflns_theta_full 66.597
_diffrn_reflns_theta_max 66.596
_diffrn_reflns_theta_min 4.056
_exptl_absorpt_coefficient_mu 3.714
_exptl_absorpt_correction_T_max 1.00000
_exptl_absorpt_correction_T_min 0.56777
_exptl_absorpt_correction_type multi-scan
_exptl_absorpt_process_details
;
CrysAlisPro 1.171.40.53 (Rigaku Oxford Diffraction, 2019)
Empirical absorption correction using spherical harmonics,
 implemented in SCALE3 ABSPACK scaling algorithm.
;
_exptl_crystal_colour 'light violet'
_exptl_crystal_colour_modifier light
_exptl_crystal_colour_primary violet
_exptl_crystal_density_diffrn 1.461
_exptl_crystal_description prism
_exptl_crystal_F_000 1764
_exptl_crystal_size_max 0.3
_exptl_crystal_size_mid 0.2
_exptl_crystal_size_min 0.1
_refine_diff_density_max 0.959
_refine_diff_density_min -0.658
_refine_diff_density_rms 0.086
_refine_ls_extinction_coef 0.00052(10)
_refine_ls_extinction_expression Fc^*^=kFc[1+0.001xFc^2^\l^3^/sin(2\q)]^-1/4^
_refine_ls_extinction_method 'SHELXL-2018/3 (Sheldrick 2018)'
_refine_ls_goodness_of_fit_ref 1.080
_refine_ls_hydrogen_treatment mixed
_refine_ls_matrix_type full
_refine_ls_number_parameters 489
_refine_ls_number_reflns 6885
_refine_ls_number_restraints 1
_refine_ls_restrained_S_all 1.080
_refine_ls_R_factor_all 0.0717
_refine_ls_R_factor_gt 0.0608
_refine_ls_shift/su_max 0.000
_refine_ls_shift/su_mean 0.000
_refine_ls_structure_factor_coef Fsqd
_refine_ls_weighting_details 'w=1/[\s^2^(Fo^2^)+(0.1008P)^2^+3.1883P] where P=(Fo^2^+2Fc^2^)/3'
_refine_ls_weighting_scheme calc
_refine_ls_wR_factor_gt 0.1626
_refine_ls_wR_factor_ref 0.1750
_reflns_Friedel_coverage 0.000
_reflns_number_gt 5683
_reflns_number_total 6885
_reflns_threshold_expression 'I > 2\s(I)'
_cod_data_source_file d4sc00732h4.cif
_cod_data_source_block jnm43
_cod_depositor_comments 'Adding full bibliography for 1571426--1571436.cif.'
_cod_database_code 1571431
_shelx_shelxl_version_number 2018/3
_shelx_space_group_comment
;
The symmetry employed for this shelxl refinement is uniquely defined
by the following loop, which should always be used as a source of
symmetry information in preference to the above space-group names.
They are only intended as comments.
;
_olex2_refinement_description
;
1. Fixed Uiso
 At 1.2 times of:
  All C(H) groups, All C(H,H) groups, All N(H) groups
2. Restrained distances
 H6-N6 \\sim H5-N5
 with sigma of 0.02
3. Uiso/Uaniso restraints and constraints
Uanis(O3) = Uanis(O4)
4.a Riding coordinates:
 N5(H5)
4.b Secondary CH2 refined with riding coordinates:
 C13(H13A,H13B), C18(H18A,H18B), C19(H19A,H19B), C20(H20A,H20B), C21(H21A,
 H21B), C22(H22A,H22B), C27(H27A,H27B)
4.c Aromatic/amide H refined with riding coordinates:
 C2(H2), C3(H3), C4(H4), C8(H8), C9(H9), C10(H10), C11(H11), C15(H15),
 C16(H16), C17(H17), C23(H23), C24(H24), C25(H25), C29(H29), C30(H30), C31(H31),
  C32(H32), C36(H36), C37(H37), C38(H38)
;
_olex2_submission_special_instructions 'No special instructions were received'
_oxdiff_exptl_absorpt_empirical_details
;
Empirical correction (ABSPACK) includes:
- Absorption correction using spherical harmonics
- Frame scaling
- Detector area scaling
;

loop_
_space_group_symop_operation_xyz
'x, y, z'
'-x, y+1/2, -z+1/2'
'-x, -y, -z'
'x, -y-1/2, z-1/2'

loop_
_atom_site_label
_atom_site_type_symbol
_atom_site_fract_x
_atom_site_fract_y
_atom_site_fract_z
_atom_site_U_iso_or_equiv
_atom_site_adp_type
_atom_site_occupancy
_atom_site_site_symmetry_order
_atom_site_calc_flag
_atom_site_refinement_flags_posn
_atom_site_refinement_flags_adp
_atom_site_refinement_flags_occupancy
_atom_site_disorder_assembly
_atom_site_disorder_group
Cu1 Cu 0.000000 0.500000 0.500000 0.02732(19) Uani 1 2 d S . P . .
Cu2 Cu 0.500000 0.500000 0.500000 0.0393(2) Uani 1 2 d S . P . .
Cl1 Cl 0.02861(5) 0.14107(13) 0.38032(4) 0.0634(3) Uani 1 1 d . . . . .
Cl2 Cl 0.15316(4) 0.41686(12) 0.19316(4) 0.0530(3) Uani 1 1 d . . . . .
Cl3 Cl 0.68349(6) 0.48869(12) 0.46447(5) 0.0612(3) Uani 1 1 d . . . . .
Cl4 Cl 0.68794(8) 0.44325(17) 0.21509(6) 0.0894(5) Uani 1 1 d . . . . .
O1 O 0.04730(10) 0.5560(3) 0.42581(10) 0.0342(5) Uani 1 1 d . . . . .
O2 O 0.10579(11) 0.7083(3) 0.48782(11) 0.0425(5) Uani 1 1 d . . . . .
O3 O 0.52939(12) 0.5324(3) 0.41569(14) 0.0534(5) Uani 1 1 d . . . . .
O4 O 0.44004(11) 0.6590(3) 0.40281(13) 0.0534(5) Uani 1 1 d . . . . .
N1 N 0.05659(11) 0.3233(3) 0.51771(12) 0.0315(6) Uani 1 1 d . . . . .
N2 N 0.14133(12) 0.1824(3) 0.52417(14) 0.0422(7) Uani 1 1 d . . . . .
N3 N 0.42466(12) 0.0472(3) 0.48240(16) 0.0449(7) Uani 1 1 d . . . . .
N4 N 0.46585(12) 0.2876(4) 0.47497(14) 0.0441(7) Uani 1 1 d . . . . .
N5 N 0.10735(11) 0.3921(3) 0.32385(12) 0.0332(6) Uani 1 1 d D . . . .
H5 H 0.073966 0.398057 0.348912 0.040 Uiso 1 1 d DR U . . .
N6 N 0.63283(15) 0.5305(4) 0.33596(15) 0.0459(7) Uani 1 1 d D . . . .
C1 C 0.10914(15) 0.2608(4) 0.22217(15) 0.0402(7) Uani 1 1 d . . . . .
C2 C 0.09106(17) 0.1391(5) 0.18235(18) 0.0511(9) Uani 1 1 d . . . . .
H2 H 0.104721 0.138032 0.140590 0.061 Uiso 1 1 calc R U . . .
C3 C 0.05258(19) 0.0180(5) 0.2040(2) 0.0545(10) Uani 1 1 d . . . . .
H3 H 0.039498 -0.065448 0.176733 0.065 Uiso 1 1 calc R U . . .
C4 C 0.03359(19) 0.0192(5) 0.26452(19) 0.0509(9) Uani 1 1 d . . . . .
H4 H 0.007433 -0.063430 0.279375 0.061 Uiso 1 1 calc R U . . .
C5 C 0.05264(16) 0.1407(4) 0.30368(15) 0.0406(8) Uani 1 1 d . . . . .
C6 C 0.09150(13) 0.2653(4) 0.28453(14) 0.0336(7) Uani 1 1 d . . . . .
C7 C 0.16838(14) 0.4304(4) 0.34001(13) 0.0323(7) Uani 1 1 d . . . . .
C8 C 0.21647(15) 0.3248(4) 0.32943(15) 0.0388(7) Uani 1 1 d . . . . .
H8 H 0.208491 0.222607 0.311327 0.047 Uiso 1 1 calc R U . . .
C9 C 0.27585(16) 0.3676(5) 0.34508(16) 0.0469(9) Uani 1 1 d . . . . .
H9 H 0.308551 0.295541 0.336639 0.056 Uiso 1 1 calc R U . . .
C10 C 0.28816(17) 0.5130(5) 0.37269(18) 0.0531(10) Uani 1 1 d . . . . .
H10 H 0.329079 0.541758 0.383490 0.064 Uiso 1 1 calc R U . . .
C11 C 0.23998(15) 0.6175(5) 0.38465(16) 0.0464(9) Uani 1 1 d . . . . .
H11 H 0.248249 0.717004 0.404738 0.056 Uiso 1 1 calc R U . . .
C12 C 0.17992(14) 0.5797(4) 0.36787(14) 0.0348(7) Uani 1 1 d . . . . .
C13 C 0.12886(15) 0.6989(4) 0.37846(15) 0.0377(7) Uani 1 1 d . . . . .
H13A H 0.101359 0.701010 0.341589 0.045 Uiso 1 1 calc R U . . .
H13B H 0.146515 0.807832 0.383828 0.045 Uiso 1 1 calc R U . . .
C14 C 0.09176(14) 0.6551(3) 0.43590(15) 0.0343(7) Uani 1 1 d . . . . .
C15 C 0.11701(14) 0.3263(4) 0.51106(16) 0.0384(7) Uani 1 1 d . . . . .
H15 H 0.139853 0.418011 0.498699 0.046 Uiso 1 1 calc R U . . .
C16 C 0.04241(14) 0.1686(4) 0.53557(15) 0.0342(7) Uani 1 1 d . . . . .
H16 H 0.002363 0.130547 0.544497 0.041 Uiso 1 1 calc R U . . .
C17 C 0.09418(15) 0.0794(4) 0.53843(16) 0.0386(7) Uani 1 1 d . . . . .
H17 H 0.097339 -0.031697 0.548284 0.046 Uiso 1 1 calc R U . . .
C18 C 0.20727(15) 0.1454(4) 0.52327(19) 0.0470(9) Uani 1 1 d . . . . .
H18A H 0.219301 0.092192 0.562691 0.056 Uiso 1 1 calc R U . . .
H18B H 0.230898 0.246720 0.519917 0.056 Uiso 1 1 calc R U . . .
C19 C 0.22238(16) 0.0387(5) 0.47025(18) 0.0466(8) Uani 1 1 d . . . . .
H19A H 0.204169 0.083262 0.431612 0.056 Uiso 1 1 calc R U . . .
H19B H 0.204269 -0.068967 0.477225 0.056 Uiso 1 1 calc R U . . .
C20 C 0.29230(16) 0.0220(5) 0.46252(18) 0.0461(9) Uani 1 1 d . . . . .
H20A H 0.300559 -0.052073 0.427585 0.055 Uiso 1 1 calc R U . . .
H20B H 0.309649 0.128372 0.451785 0.055 Uiso 1 1 calc R U . . .
C21 C 0.32400(15) -0.0400(4) 0.51983(19) 0.0457(9) Uani 1 1 d . . . . .
H21A H 0.301148 -0.134429 0.535416 0.055 Uiso 1 1 calc R U . . .
H21B H 0.322745 0.044185 0.552316 0.055 Uiso 1 1 calc R U . . .
C22 C 0.39085(16) -0.0887(4) 0.5096(2) 0.0512(9) Uani 1 1 d . . . . .
H22A H 0.410050 -0.119869 0.549659 0.061 Uiso 1 1 calc R U . . .
H22B H 0.392506 -0.182464 0.481269 0.061 Uiso 1 1 calc R U . . .
C23 C 0.43964(14) 0.1812(4) 0.51255(18) 0.0434(8) Uani 1 1 d . . . . .
H23 H 0.432559 0.198837 0.555486 0.052 Uiso 1 1 calc R U . . .
C24 C 0.44159(17) 0.0651(5) 0.4222(2) 0.0538(10) Uani 1 1 d . . . . .
H24 H 0.436907 -0.011259 0.389659 0.065 Uiso 1 1 calc R U . . .
C25 C 0.46650(17) 0.2141(5) 0.41798(19) 0.0523(9) Uani 1 1 d . . . . .
H25 H 0.482086 0.260569 0.381045 0.063 Uiso 1 1 calc R U . . .
C26 C 0.49036(17) 0.6140(5) 0.38280(19) 0.0486(9) Uani 1 1 d . . . . .
C27 C 0.51107(19) 0.6560(6) 0.31829(19) 0.0591(10) Uani 1 1 d . . . . .
H27A H 0.477075 0.711458 0.296225 0.071 Uiso 1 1 calc R U . . .
H27B H 0.519721 0.555141 0.295543 0.071 Uiso 1 1 calc R U . . .
C28 C 0.56757(18) 0.7621(5) 0.31637(17) 0.0502(9) Uani 1 1 d . . . . .
C29 C 0.5622(2) 0.9273(6) 0.3064(2) 0.0612(11) Uani 1 1 d . . . . .
H29 H 0.522429 0.973474 0.303075 0.073 Uiso 1 1 calc R U . . .
C30 C 0.6130(2) 1.0263(5) 0.3013(2) 0.0631(12) Uani 1 1 d . . . . .
H30 H 0.608088 1.138604 0.294749 0.076 Uiso 1 1 calc R U . . .
C31 C 0.6707(2) 0.9604(5) 0.30579(19) 0.0558(10) Uani 1 1 d . . . . .
H31 H 0.705761 1.027107 0.301552 0.067 Uiso 1 1 calc R U . . .
C32 C 0.67801(18) 0.7960(4) 0.31655(17) 0.0482(9) Uani 1 1 d . . . . .
H32 H 0.718054 0.751387 0.319458 0.058 Uiso 1 1 calc R U . . .
C33 C 0.62687(16) 0.6970(4) 0.32304(15) 0.0432(8) Uani 1 1 d . . . . .
C34 C 0.69113(18) 0.4614(4) 0.34024(18) 0.0469(9) Uani 1 1 d . . . . .
C35 C 0.7229(2) 0.4126(5) 0.2869(2) 0.0581(11) Uani 1 1 d . . . . .
C36 C 0.7797(2) 0.3432(5) 0.2900(3) 0.0768(15) Uani 1 1 d . . . . .
H36 H 0.800033 0.313601 0.252945 0.092 Uiso 1 1 calc R U . . .
C37 C 0.8072(2) 0.3164(5) 0.3465(3) 0.0794(16) Uani 1 1 d . . . . .
H37 H 0.846644 0.267723 0.348417 0.095 Uiso 1 1 calc R U . . .
C38 C 0.7782(2) 0.3595(5) 0.4009(3) 0.0667(12) Uani 1 1 d . . . . .
H38 H 0.797276 0.340252 0.440057 0.080 Uiso 1 1 calc R U . . .
C39 C 0.72073(18) 0.4314(4) 0.39727(19) 0.0494(9) Uani 1 1 d . . . . .
H6 H 0.6076(19) 0.498(5) 0.3657(17) 0.070(15) Uiso 1 1 d D . . . .

loop_
_atom_site_aniso_label
_atom_site_aniso_U_11
_atom_site_aniso_U_22
_atom_site_aniso_U_33
_atom_site_aniso_U_23
_atom_site_aniso_U_13
_atom_site_aniso_U_12
Cu1 0.0278(3) 0.0253(3) 0.0290(4) 0.0007(2) 0.0062(2) 0.0024(2)
Cu2 0.0300(4) 0.0367(4) 0.0514(5) -0.0005(3) 0.0089(3) -0.0053(3)
Cl1 0.0862(7) 0.0623(6) 0.0420(5) 0.0030(4) 0.0143(5) -0.0313(5)
Cl2 0.0564(5) 0.0662(6) 0.0367(5) 0.0045(4) 0.0112(4) -0.0118(4)
Cl3 0.0880(8) 0.0510(6) 0.0447(6) -0.0020(4) 0.0008(5) -0.0103(5)
Cl4 0.1439(13) 0.0782(8) 0.0465(7) -0.0017(5) 0.0317(7) 0.0082(8)
O1 0.0354(11) 0.0336(11) 0.0337(12) 0.0010(9) 0.0080(9) 0.0024(9)
O2 0.0502(13) 0.0393(13) 0.0382(13) -0.0086(10) 0.0069(10) 0.0000(11)
O3 0.0411(9) 0.0535(11) 0.0658(13) -0.0033(9) 0.0051(9) -0.0063(8)
O4 0.0411(9) 0.0535(11) 0.0658(13) -0.0033(9) 0.0051(9) -0.0063(8)
N1 0.0305(13) 0.0325(13) 0.0315(14) 0.0009(10) 0.0037(10) 0.0029(10)
N2 0.0337(14) 0.0355(15) 0.0574(18) 0.0018(13) 0.0012(12) 0.0060(12)
N3 0.0285(14) 0.0350(14) 0.071(2) 0.0002(14) 0.0093(13) -0.0014(12)
N4 0.0342(14) 0.0414(16) 0.0568(19) -0.0019(13) 0.0088(12) -0.0050(12)
N5 0.0273(12) 0.0388(14) 0.0337(14) -0.0055(11) 0.0058(10) -0.0030(11)
N6 0.0538(18) 0.0412(16) 0.0429(18) 0.0007(13) 0.0147(14) -0.0048(14)
C1 0.0373(17) 0.0477(19) 0.0357(18) -0.0024(15) 0.0019(13) -0.0002(14)
C2 0.050(2) 0.066(2) 0.037(2) -0.0095(17) -0.0030(16) 0.0058(18)
C3 0.058(2) 0.055(2) 0.051(2) -0.0175(18) -0.0093(19) -0.0056(18)
C4 0.052(2) 0.049(2) 0.051(2) -0.0046(17) -0.0037(18) -0.0144(17)
C5 0.0434(18) 0.0446(19) 0.0340(18) 0.0022(14) 0.0029(14) -0.0060(15)
C6 0.0316(15) 0.0371(16) 0.0321(17) -0.0001(13) 0.0028(12) -0.0001(13)
C7 0.0345(16) 0.0406(17) 0.0220(15) 0.0009(12) 0.0069(12) -0.0025(13)
C8 0.0396(17) 0.0431(18) 0.0339(17) -0.0027(14) 0.0033(13) 0.0002(14)
C9 0.0349(17) 0.069(2) 0.0365(19) -0.0045(17) 0.0061(14) 0.0062(16)
C10 0.0319(18) 0.082(3) 0.046(2) -0.0135(19) 0.0055(15) -0.0097(17)
C11 0.0398(18) 0.061(2) 0.0387(19) -0.0121(16) 0.0099(14) -0.0155(16)
C12 0.0371(16) 0.0397(17) 0.0277(16) -0.0006(13) 0.0120(13) -0.0048(13)
C13 0.0446(18) 0.0316(16) 0.0371(18) 0.0023(13) 0.0101(14) -0.0066(14)
C14 0.0408(17) 0.0256(15) 0.0366(18) 0.0007(13) 0.0064(13) 0.0069(13)
C15 0.0339(16) 0.0329(16) 0.048(2) 0.0055(14) 0.0068(14) 0.0035(13)
C16 0.0321(15) 0.0275(15) 0.0431(18) 0.0047(13) 0.0038(13) 0.0000(12)
C17 0.0396(17) 0.0286(16) 0.048(2) 0.0037(14) 0.0026(14) 0.0020(13)
C18 0.0338(17) 0.045(2) 0.063(2) -0.0075(17) 0.0018(15) 0.0044(14)
C19 0.0371(18) 0.056(2) 0.047(2) -0.0009(17) -0.0007(15) -0.0048(16)
C20 0.0362(18) 0.052(2) 0.050(2) -0.0107(16) 0.0095(15) -0.0044(15)
C21 0.0340(18) 0.0366(17) 0.066(2) 0.0064(17) 0.0074(16) -0.0041(14)
C22 0.0366(18) 0.0330(18) 0.084(3) 0.0088(18) 0.0099(17) 0.0017(14)
C23 0.0306(16) 0.0395(18) 0.060(2) -0.0021(16) 0.0066(15) -0.0037(14)
C24 0.048(2) 0.044(2) 0.070(3) -0.0109(19) 0.0134(19) -0.0063(17)
C25 0.048(2) 0.053(2) 0.056(2) -0.0080(18) 0.0147(17) -0.0118(17)
C26 0.0430(19) 0.046(2) 0.057(2) -0.0056(17) -0.0007(16) -0.0158(16)
C27 0.052(2) 0.073(3) 0.052(2) 0.004(2) -0.0095(18) -0.007(2)
C28 0.058(2) 0.058(2) 0.0351(19) 0.0084(17) -0.0014(16) -0.0018(18)
C29 0.063(3) 0.067(3) 0.053(2) 0.019(2) 0.0032(19) 0.013(2)
C30 0.077(3) 0.051(2) 0.062(3) 0.021(2) 0.011(2) 0.005(2)
C31 0.064(3) 0.048(2) 0.055(3) 0.0133(18) 0.0116(19) -0.0032(19)
C32 0.056(2) 0.046(2) 0.043(2) 0.0060(16) 0.0107(16) 0.0005(17)
C33 0.052(2) 0.0449(19) 0.0324(18) 0.0023(14) 0.0065(14) -0.0018(16)
C34 0.054(2) 0.0314(17) 0.055(2) 0.0036(16) 0.0146(18) -0.0033(15)
C35 0.077(3) 0.039(2) 0.059(3) 0.0017(17) 0.028(2) -0.0009(19)
C36 0.082(3) 0.045(2) 0.104(4) 0.005(2) 0.048(3) 0.009(2)
C37 0.054(3) 0.045(2) 0.139(5) 0.015(3) 0.023(3) 0.001(2)
C38 0.060(3) 0.040(2) 0.099(4) 0.016(2) -0.005(2) -0.0124(19)
C39 0.059(2) 0.0326(18) 0.057(2) 0.0032(16) 0.0034(18) -0.0090(16)

loop_
_atom_type_symbol
_atom_type_description
_atom_type_scat_dispersion_real
_atom_type_scat_dispersion_imag
_atom_type_scat_source
C C 0.0181 0.0091 'International Tables Vol C Tables 4.2.6.8 and 6.1.1.4'
H H 0.0000 0.0000 'International Tables Vol C Tables 4.2.6.8 and 6.1.1.4'
Cl Cl 0.3639 0.7018 'International Tables Vol C Tables 4.2.6.8 and 6.1.1.4'
Cu Cu -1.9646 0.5888 'International Tables Vol C Tables 4.2.6.8 and 6.1.1.4'
N N 0.0311 0.0180 'International Tables Vol C Tables 4.2.6.8 and 6.1.1.4'
O O 0.0492 0.0322 'International Tables Vol C Tables 4.2.6.8 and 6.1.1.4'

loop_
_geom_angle_atom_site_label_1
_geom_angle_atom_site_label_2
_geom_angle_atom_site_label_3
_geom_angle
_geom_angle_site_symmetry_1
_geom_angle_site_symmetry_3
_geom_angle_publ_flag
O1 Cu1 O1 180.0 3_566 . ?
N1 Cu1 O1 89.93(10) 3_566 . ?
N1 Cu1 O1 90.07(10) 3_566 3_566 ?
N1 Cu1 O1 89.93(10) . 3_566 ?
N1 Cu1 O1 90.07(10) . . ?
N1 Cu1 N1 180.0 3_566 . ?
O3 Cu2 O3 180.0 . 3_666 ?
O3 Cu2 N4 89.77(12) . . ?
O3 Cu2 N4 89.77(12) 3_666 3_666 ?
O3 Cu2 N4 90.23(12) . 3_666 ?
O3 Cu2 N4 90.23(12) 3_666 . ?
N4 Cu2 N4 180.00(7) 3_666 . ?
C14 O1 Cu1 114.5(2) . . ?
C26 O3 Cu2 111.2(2) . . ?
C15 N1 Cu1 126.2(2) . . ?
C15 N1 C16 105.9(3) . . ?
C16 N1 Cu1 127.8(2) . . ?
C15 N2 C17 108.0(3) . . ?
C15 N2 C18 124.7(3) . . ?
C17 N2 C18 127.3(3) . . ?
C23 N3 C22 124.8(3) . . ?
C23 N3 C24 107.8(3) . . ?
C24 N3 C22 127.2(3) . . ?
C23 N4 Cu2 125.9(3) . . ?
C23 N4 C25 104.8(3) . . ?
C25 N4 Cu2 129.1(2) . . ?
C6 N5 H5 101.9 . . ?
C6 N5 C7 123.3(3) . . ?
C7 N5 H5 126.8 . . ?
C33 N6 H6 112(3) . . ?
C34 N6 C33 119.7(3) . . ?
C34 N6 H6 113(3) . . ?
C2 C1 Cl2 118.7(3) . . ?
C2 C1 C6 122.4(3) . . ?
C6 C1 Cl2 118.9(3) . . ?
C1 C2 H2 120.3 . . ?
C1 C2 C3 119.4(4) . . ?
C3 C2 H2 120.3 . . ?
C2 C3 H3 120.0 . . ?
C4 C3 C2 120.0(3) . . ?
C4 C3 H3 120.0 . . ?
C3 C4 H4 120.2 . . ?
C3 C4 C5 119.7(4) . . ?
C5 C4 H4 120.2 . . ?
C4 C5 Cl1 119.4(3) . . ?
C4 C5 C6 122.8(3) . . ?
C6 C5 Cl1 117.8(3) . . ?
N5 C6 C1 122.3(3) . . ?
N5 C6 C5 121.8(3) . . ?
C1 C6 C5 115.7(3) . . ?
C8 C7 N5 121.9(3) . . ?
C8 C7 C12 119.9(3) . . ?
C12 C7 N5 118.1(3) . . ?
C7 C8 H8 119.9 . . ?
C9 C8 C7 120.3(3) . . ?
C9 C8 H8 119.9 . . ?
C8 C9 H9 119.6 . . ?
C10 C9 C8 120.8(3) . . ?
C10 C9 H9 119.6 . . ?
C9 C10 H10 120.5 . . ?
C9 C10 C11 119.1(3) . . ?
C11 C10 H10 120.5 . . ?
C10 C11 H11 119.3 . . ?
C10 C11 C12 121.5(3) . . ?
C12 C11 H11 119.3 . . ?
C7 C12 C13 121.2(3) . . ?
C11 C12 C7 118.4(3) . . ?
C11 C12 C13 120.4(3) . . ?
C12 C13 H13A 109.4 . . ?
C12 C13 H13B 109.4 . . ?
C12 C13 C14 111.3(3) . . ?
H13A C13 H13B 108.0 . . ?
C14 C13 H13A 109.4 . . ?
C14 C13 H13B 109.4 . . ?
O1 C14 C13 114.8(3) . . ?
O2 C14 O1 124.0(3) . . ?
O2 C14 C13 121.2(3) . . ?
N1 C15 N2 110.6(3) . . ?
N1 C15 H15 124.7 . . ?
N2 C15 H15 124.7 . . ?
N1 C16 H16 125.2 . . ?
C17 C16 N1 109.6(3) . . ?
C17 C16 H16 125.2 . . ?
N2 C17 H17 127.1 . . ?
C16 C17 N2 105.9(3) . . ?
C16 C17 H17 127.1 . . ?
N2 C18 H18A 109.4 . . ?
N2 C18 H18B 109.4 . . ?
N2 C18 C19 111.1(3) . . ?
H18A C18 H18B 108.0 . . ?
C19 C18 H18A 109.4 . . ?
C19 C18 H18B 109.4 . . ?
C18 C19 H19A 109.4 . . ?
C18 C19 H19B 109.4 . . ?
C18 C19 C20 111.3(3) . . ?
H19A C19 H19B 108.0 . . ?
C20 C19 H19A 109.4 . . ?
C20 C19 H19B 109.4 . . ?
C19 C20 H20A 109.0 . . ?
C19 C20 H20B 109.0 . . ?
H20A C20 H20B 107.8 . . ?
C21 C20 C19 113.0(3) . . ?
C21 C20 H20A 109.0 . . ?
C21 C20 H20B 109.0 . . ?
C20 C21 H21A 108.8 . . ?
C20 C21 H21B 108.8 . . ?
C20 C21 C22 113.8(3) . . ?
H21A C21 H21B 107.7 . . ?
C22 C21 H21A 108.8 . . ?
C22 C21 H21B 108.8 . . ?
N3 C22 C21 109.6(3) . . ?
N3 C22 H22A 109.7 . . ?
N3 C22 H22B 109.7 . . ?
C21 C22 H22A 109.7 . . ?
C21 C22 H22B 109.7 . . ?
H22A C22 H22B 108.2 . . ?
N3 C23 N4 111.4(3) . . ?
N3 C23 H23 124.3 . . ?
N4 C23 H23 124.3 . . ?
N3 C24 H24 127.0 . . ?
C25 C24 N3 106.1(3) . . ?
C25 C24 H24 127.0 . . ?
N4 C25 H25 125.1 . . ?
C24 C25 N4 109.8(4) . . ?
C24 C25 H25 125.1 . . ?
O3 C26 C27 115.1(3) . . ?
O4 C26 O3 123.2(4) . . ?
O4 C26 C27 121.7(4) . . ?
C26 C27 H27A 108.7 . . ?
C26 C27 H27B 108.7 . . ?
C26 C27 C28 114.3(3) . . ?
H27A C27 H27B 107.6 . . ?
C28 C27 H27A 108.7 . . ?
C28 C27 H27B 108.7 . . ?
C29 C28 C27 120.7(4) . . ?
C29 C28 C33 118.0(4) . . ?
C33 C28 C27 121.3(4) . . ?
C28 C29 H29 119.0 . . ?
C30 C29 C28 122.1(4) . . ?
C30 C29 H29 119.0 . . ?
C29 C30 H30 120.4 . . ?
C31 C30 C29 119.3(4) . . ?
C31 C30 H30 120.4 . . ?
C30 C31 H31 119.8 . . ?
C30 C31 C32 120.4(4) . . ?
C32 C31 H31 119.8 . . ?
C31 C32 H32 119.8 . . ?
C33 C32 C31 120.3(4) . . ?
C33 C32 H32 119.8 . . ?
C28 C33 N6 118.5(3) . . ?
C32 C33 N6 121.6(3) . . ?
C32 C33 C28 119.8(3) . . ?
N6 C34 C35 121.3(4) . . ?
N6 C34 C39 122.7(3) . . ?
C39 C34 C35 116.0(4) . . ?
C34 C35 Cl4 118.1(3) . . ?
C36 C35 Cl4 119.7(4) . . ?
C36 C35 C34 122.3(5) . . ?
C35 C36 H36 119.9 . . ?
C35 C36 C37 120.1(5) . . ?
C37 C36 H36 119.9 . . ?
C36 C37 H37 119.7 . . ?
C36 C37 C38 120.6(4) . . ?
C38 C37 H37 119.7 . . ?
C37 C38 H38 120.5 . . ?
C37 C38 C39 119.0(5) . . ?
C39 C38 H38 120.5 . . ?
C34 C39 Cl3 117.8(3) . . ?
C38 C39 Cl3 120.1(4) . . ?
C38 C39 C34 122.1(4) . . ?

loop_
_geom_bond_atom_site_label_1
_geom_bond_atom_site_label_2
_geom_bond_distance
_geom_bond_site_symmetry_2
_geom_bond_publ_flag
Cu1 O1 1.966(2) . ?
Cu1 O1 1.965(2) 3_566 ?
Cu1 N1 1.953(2) . ?
Cu1 N1 1.953(2) 3_566 ?
Cu2 O3 1.949(3) . ?
Cu2 O3 1.949(3) 3_666 ?
Cu2 N4 1.989(3) 3_666 ?
Cu2 N4 1.989(3) . ?
Cl1 C5 1.736(3) . ?
Cl2 C1 1.734(4) . ?
Cl3 C39 1.733(4) . ?
Cl4 C35 1.735(5) . ?
O1 C14 1.289(4) . ?
O2 C14 1.237(4) . ?
O3 C26 1.294(5) . ?
O4 C26 1.240(5) . ?
N1 C15 1.326(4) . ?
N1 C16 1.378(4) . ?
N2 C15 1.338(4) . ?
N2 C17 1.375(4) . ?
N2 C18 1.470(4) . ?
N3 C22 1.473(4) . ?
N3 C23 1.329(5) . ?
N3 C24 1.359(5) . ?
N4 C23 1.331(5) . ?
N4 C25 1.371(5) . ?
N5 H5 0.9115 . ?
N5 C6 1.393(4) . ?
N5 C7 1.408(4) . ?
N6 C33 1.418(5) . ?
N6 C34 1.397(5) . ?
N6 H6 0.889(19) . ?
C1 C2 1.381(5) . ?
C1 C6 1.401(4) . ?
C2 H2 0.9500 . ?
C2 C3 1.393(6) . ?
C3 H3 0.9500 . ?
C3 C4 1.372(6) . ?
C4 H4 0.9500 . ?
C4 C5 1.377(5) . ?
C5 C6 1.403(4) . ?
C7 C8 1.388(5) . ?
C7 C12 1.400(5) . ?
C8 H8 0.9500 . ?
C8 C9 1.381(5) . ?
C9 H9 0.9500 . ?
C9 C10 1.372(5) . ?
C10 H10 0.9500 . ?
C10 C11 1.389(5) . ?
C11 H11 0.9500 . ?
C11 C12 1.390(5) . ?
C12 C13 1.509(4) . ?
C13 H13A 0.9900 . ?
C13 H13B 0.9900 . ?
C13 C14 1.528(4) . ?
C15 H15 0.9500 . ?
C16 H16 0.9500 . ?
C16 C17 1.351(4) . ?
C17 H17 0.9500 . ?
C18 H18A 0.9900 . ?
C18 H18B 0.9900 . ?
C18 C19 1.486(5) . ?
C19 H19A 0.9900 . ?
C19 H19B 0.9900 . ?
C19 C20 1.541(5) . ?
C20 H20A 0.9900 . ?
C20 H20B 0.9900 . ?
C20 C21 1.499(5) . ?
C21 H21A 0.9900 . ?
C21 H21B 0.9900 . ?
C21 C22 1.531(5) . ?
C22 H22A 0.9900 . ?
C22 H22B 0.9900 . ?
C23 H23 0.9500 . ?
C24 H24 0.9500 . ?
C24 C25 1.356(5) . ?
C25 H25 0.9500 . ?
C26 C27 1.506(6) . ?
C27 H27A 0.9900 . ?
C27 H27B 0.9900 . ?
C27 C28 1.516(5) . ?
C28 C29 1.395(6) . ?
C28 C33 1.407(5) . ?
C29 H29 0.9500 . ?
C29 C30 1.386(6) . ?
C30 H30 0.9500 . ?
C30 C31 1.373(6) . ?
C31 H31 0.9500 . ?
C31 C32 1.395(5) . ?
C32 H32 0.9500 . ?
C32 C33 1.394(5) . ?
C34 C35 1.406(5) . ?
C34 C39 1.403(6) . ?
C35 C36 1.367(7) . ?
C36 H36 0.9500 . ?
C36 C37 1.370(8) . ?
C37 H37 0.9500 . ?
C37 C38 1.383(8) . ?
C38 H38 0.9500 . ?
C38 C39 1.390(6) . ?

loop_
_geom_torsion_atom_site_label_1
_geom_torsion_atom_site_label_2
_geom_torsion_atom_site_label_3
_geom_torsion_atom_site_label_4
_geom_torsion
_geom_torsion_site_symmetry_1
_geom_torsion_site_symmetry_2
_geom_torsion_site_symmetry_3
_geom_torsion_site_symmetry_4
_geom_torsion_publ_flag
Cu1 O1 C14 O2 2.3(4) . . . . ?
Cu1 O1 C14 C13 179.85(19) . . . . ?
Cu1 N1 C15 N2 -176.7(2) . . . . ?
Cu1 N1 C16 C17 175.1(2) . . . . ?
Cu2 O3 C26 O4 -2.6(4) . . . . ?
Cu2 O3 C26 C27 175.6(3) . . . . ?
Cu2 N4 C23 N3 -176.5(2) . . . . ?
Cu2 N4 C25 C24 176.0(3) . . . . ?
Cl1 C5 C6 N5 -4.4(4) . . . . ?
Cl1 C5 C6 C1 -179.4(2) . . . . ?
Cl2 C1 C2 C3 -176.1(3) . . . . ?
Cl2 C1 C6 N5 0.9(4) . . . . ?
Cl2 C1 C6 C5 176.0(2) . . . . ?
Cl4 C35 C36 C37 -179.0(3) . . . . ?
O3 C26 C27 C28 -62.2(5) . . . . ?
O4 C26 C27 C28 116.0(4) . . . . ?
N1 C16 C17 N2 2.1(4) . . . . ?
N2 C18 C19 C20 170.6(3) . . . . ?
N3 C24 C25 N4 0.7(4) . . . . ?
N5 C7 C8 C9 179.1(3) . . . . ?
N5 C7 C12 C11 179.2(3) . . . . ?
N5 C7 C12 C13 -2.0(4) . . . . ?
N6 C34 C35 Cl4 0.9(5) . . . . ?
N6 C34 C35 C36 -179.3(4) . . . . ?
N6 C34 C39 Cl3 -1.8(5) . . . . ?
N6 C34 C39 C38 178.6(3) . . . . ?
C1 C2 C3 C4 -0.8(6) . . . . ?
C2 C1 C6 N5 -176.9(3) . . . . ?
C2 C1 C6 C5 -1.8(5) . . . . ?
C2 C3 C4 C5 0.1(6) . . . . ?
C3 C4 C5 Cl1 -179.8(3) . . . . ?
C3 C4 C5 C6 -0.4(6) . . . . ?
C4 C5 C6 N5 176.2(3) . . . . ?
C4 C5 C6 C1 1.2(5) . . . . ?
C6 N5 C7 C8 -14.6(5) . . . . ?
C6 N5 C7 C12 165.7(3) . . . . ?
C6 C1 C2 C3 1.7(5) . . . . ?
C7 N5 C6 C1 -63.2(4) . . . . ?
C7 N5 C6 C5 122.1(3) . . . . ?
C7 C8 C9 C10 1.6(5) . . . . ?
C7 C12 C13 C14 79.4(4) . . . . ?
C8 C7 C12 C11 -0.4(5) . . . . ?
C8 C7 C12 C13 178.4(3) . . . . ?
C8 C9 C10 C11 -0.2(6) . . . . ?
C9 C10 C11 C12 -1.6(6) . . . . ?
C10 C11 C12 C7 1.9(5) . . . . ?
C10 C11 C12 C13 -176.9(3) . . . . ?
C11 C12 C13 C14 -101.8(3) . . . . ?
C12 C7 C8 C9 -1.3(5) . . . . ?
C12 C13 C14 O1 -87.1(3) . . . . ?
C12 C13 C14 O2 90.5(3) . . . . ?
C15 N1 C16 C17 -1.1(4) . . . . ?
C15 N2 C17 C16 -2.3(4) . . . . ?
C15 N2 C18 C19 -109.7(4) . . . . ?
C16 N1 C15 N2 -0.4(4) . . . . ?
C17 N2 C15 N1 1.7(4) . . . . ?
C17 N2 C18 C19 70.6(5) . . . . ?
C18 N2 C15 N1 -178.1(3) . . . . ?
C18 N2 C17 C16 177.5(3) . . . . ?
C18 C19 C20 C21 57.2(4) . . . . ?
C19 C20 C21 C22 168.6(3) . . . . ?
C20 C21 C22 N3 54.8(4) . . . . ?
C22 N3 C23 N4 -175.2(3) . . . . ?
C22 N3 C24 C25 174.6(3) . . . . ?
C23 N3 C22 C21 70.8(5) . . . . ?
C23 N3 C24 C25 -0.4(4) . . . . ?
C23 N4 C25 C24 -0.7(4) . . . . ?
C24 N3 C22 C21 -103.4(4) . . . . ?
C24 N3 C23 N4 0.0(4) . . . . ?
C25 N4 C23 N3 0.5(4) . . . . ?
C26 C27 C28 C29 -99.9(5) . . . . ?
C26 C27 C28 C33 81.7(5) . . . . ?
C27 C28 C29 C30 -176.7(4) . . . . ?
C27 C28 C33 N6 -4.3(5) . . . . ?
C27 C28 C33 C32 175.3(3) . . . . ?
C28 C29 C30 C31 0.3(7) . . . . ?
C29 C28 C33 N6 177.2(3) . . . . ?
C29 C28 C33 C32 -3.2(5) . . . . ?
C29 C30 C31 C32 -1.2(7) . . . . ?
C30 C31 C32 C33 -0.2(6) . . . . ?
C31 C32 C33 N6 -178.0(3) . . . . ?
C31 C32 C33 C28 2.4(5) . . . . ?
C33 N6 C34 C35 -82.9(5) . . . . ?
C33 N6 C34 C39 99.2(4) . . . . ?
C33 C28 C29 C30 1.9(6) . . . . ?
C34 N6 C33 C28 177.3(3) . . . . ?
C34 N6 C33 C32 -2.3(5) . . . . ?
C34 C35 C36 C37 1.1(7) . . . . ?
C35 C34 C39 Cl3 -179.8(3) . . . . ?
C35 C34 C39 C38 0.7(5) . . . . ?
C35 C36 C37 C38 -0.3(7) . . . . ?
C36 C37 C38 C39 -0.4(6) . . . . ?
C37 C38 C39 Cl3 -179.4(3) . . . . ?
C37 C38 C39 C34 0.2(6) . . . . ?
C39 C34 C35 Cl4 178.9(3) . . . . ?
C39 C34 C35 C36 -1.3(6) . . . . ?
